data_2228451
loop_
_publ_author_name
'Yuan, Jing'
'Cai, Zhi-Qiang'
'Huang, Chang-Jiang'
'Xu, Wei-Ren'

_publ_section_title
;
 (2<i>R</i>,4<i>R</i>)-1-(<i>tert</i>-Butoxycarbonyl)-4-methoxypyrrolidine-2-carboxylic
 acid
;
_journal_coeditor_code KP2285
_journal_issue 12
_journal_name_full 'Acta Crystallographica Section E'
_journal_page_first o3258
_journal_paper_doi 10.1107/S1600536810047707
_journal_volume 66
_journal_year 2010
_chemical_formula_iupac 'C11 H19 N O5'
_chemical_formula_moiety 'C11 H19 N O5'
_chemical_formula_sum 'C11 H19 N O5'
_chemical_formula_weight 245.27
_chemical_name_systematic
;
(2<i>R</i>,4<i>R</i>)-1-(<i>tert</i>-Butoxycarbonyl)-4-methoxypyrrolidine-2-
carboxylic acid
;
_space_group_IT_number 4
_symmetry_cell_setting monoclinic
_symmetry_space_group_name_Hall 'P 2yb'
_symmetry_space_group_name_H-M 'P 1 21 1'
_atom_sites_solution_hydrogens geom
_atom_sites_solution_primary direct
_atom_sites_solution_secondary difmap
_audit_creation_method SHELXL-97
_cell_angle_alpha 90.00
_cell_angle_beta 90.12(3)
_cell_angle_gamma 90.00
_cell_formula_units_Z 2
_cell_length_a 6.4299(13)
_cell_length_b 9.784(2)
_cell_length_c 10.279(2)
_cell_measurement_reflns_used 1953
_cell_measurement_temperature 293(2)
_cell_measurement_theta_max 27.8
_cell_measurement_theta_min 3.2
_cell_volume 646.7(2)
_computing_cell_refinement 'CrystalClear (Rigaku, 2005)'
_computing_data_collection 'CrystalClear (Rigaku, 2005)'
_computing_data_reduction 'CrystalClear (Rigaku, 2005)'
_computing_molecular_graphics 'SHELXTL (Sheldrick, 2008)'
_computing_publication_material 'SHELXTL (Sheldrick, 2008)'
_computing_structure_refinement 'SHELXL97 (Sheldrick, 2008)'
_computing_structure_solution 'SHELXS97 (Sheldrick, 2008)'
_diffrn_ambient_temperature 293(2)
_diffrn_measured_fraction_theta_full 0.993
_diffrn_measured_fraction_theta_max 0.993
_diffrn_measurement_device_type 'Rigaku Saturn CCD area-detector'
_diffrn_measurement_method '\w and \f scans'
_diffrn_radiation_monochromator confocal
_diffrn_radiation_source 'rotating anode'
_diffrn_radiation_type MoK\a
_diffrn_radiation_wavelength 0.71073
_diffrn_reflns_av_R_equivalents 0.0589
_diffrn_reflns_av_sigmaI/netI 0.0550
_diffrn_reflns_limit_h_max 8
_diffrn_reflns_limit_h_min -8
_diffrn_reflns_limit_k_max 12
_diffrn_reflns_limit_k_min -12
_diffrn_reflns_limit_l_max 13
_diffrn_reflns_limit_l_min -13
_diffrn_reflns_number 7923
_diffrn_reflns_theta_full 27.74
_diffrn_reflns_theta_max 27.74
_diffrn_reflns_theta_min 3.17
_diffrn_standards_decay_% 0
_diffrn_standards_interval_count 0
_diffrn_standards_interval_time 0
_diffrn_standards_number 0
_exptl_absorpt_coefficient_mu 0.099
_exptl_absorpt_correction_T_max 0.9902
_exptl_absorpt_correction_T_min 0.9747
_exptl_absorpt_correction_type multi-scan
_exptl_absorpt_process_details '(CrystalClear; Rigaku/MSC, 2005)'
_exptl_crystal_colour Colorless
_exptl_crystal_density_diffrn 1.260
_exptl_crystal_density_method 'not measured'
_exptl_crystal_description Prism
_exptl_crystal_F_000 264
_exptl_crystal_size_max 0.26
_exptl_crystal_size_mid 0.20
_exptl_crystal_size_min 0.10
_refine_diff_density_max 0.130
_refine_diff_density_min -0.162
_refine_ls_abs_structure_details 'None, Friedel Pairs merged'
_refine_ls_extinction_coef 0.55(4)
_refine_ls_extinction_expression Fc^*^=kFc[1+0.001xFc^2^\l^3^/sin(2\q)]^-1/4^
_refine_ls_extinction_method 'SHELXL97 (Sheldrick, 2008)'
_refine_ls_goodness_of_fit_ref 0.938
_refine_ls_hydrogen_treatment mixed
_refine_ls_matrix_type full
_refine_ls_number_parameters 163
_refine_ls_number_reflns 1601
_refine_ls_number_restraints 1
_refine_ls_restrained_S_all 0.937
_refine_ls_R_factor_all 0.0521
_refine_ls_R_factor_gt 0.0370
_refine_ls_shift/su_max 0.000
_refine_ls_shift/su_mean 0.000
_refine_ls_structure_factor_coef Fsqd
_refine_ls_weighting_details 'calc w=1/[\s^2^(Fo^2^)+(0.0494P)^2^+0.0000P] where P=(Fo^2^+2Fc^2^)/3'
_refine_ls_weighting_scheme calc
_refine_ls_wR_factor_gt 0.0804
_refine_ls_wR_factor_ref 0.0863
_reflns_number_gt 1059
_reflns_number_total 1601
_reflns_threshold_expression I>2sigma(I)
_cod_data_source_file kp2285.cif
_cod_data_source_block I
_cod_original_sg_symbol_Hall P2yb
_cod_original_sg_symbol_H-M 'P 21'
_cod_database_code 2228451
_cod_database_fobs_code 2228451

loop_
_symmetry_equiv_pos_as_xyz
'x, y, z'
'-x, y+1/2, -z'

loop_
_atom_site_type_symbol
_atom_site_label
_atom_site_fract_x
_atom_site_fract_y
_atom_site_fract_z
_atom_site_U_iso_or_equiv
_atom_site_adp_type
_atom_site_calc_flag
_atom_site_refinement_flags
_atom_site_occupancy
_atom_site_disorder_assembly
_atom_site_disorder_group
O O1 0.9616(2) 0.74085(17) 0.56702(14) 0.0482(4) Uani d . 1 . .
O O2 1.2349(3) 0.63017(18) 0.30520(17) 0.0550(5) Uani d . 1 . .
O O3 1.1022(3) 0.83878(17) 0.27707(17) 0.0505(5) Uani d . 1 . .
H H3 1.253(5) 0.861(4) 0.262(3) 0.093(11) Uiso d . 1 . .
O O4 0.4931(2) 0.92660(17) 0.24970(16) 0.0472(5) Uani d . 1 . .
O O5 0.6949(2) 0.80182(16) 0.10995(13) 0.0462(5) Uani d . 1 . .
N N1 0.7106(2) 0.7625(2) 0.32240(16) 0.0387(4) Uani d . 1 . .
C C1 1.0873(3) 0.7059(2) 0.2972(2) 0.0383(5) Uani d . 1 . .
C C2 0.8634(3) 0.6534(2) 0.3036(2) 0.0375(5) Uani d . 1 . .
H H2 0.8304 0.6019 0.2244 0.045 Uiso calc R 1 . .
C C3 0.8259(4) 0.5636(2) 0.4235(2) 0.0490(6) Uani d . 1 . .
H H3A 0.7087 0.5027 0.4103 0.059 Uiso calc R 1 . .
H H3B 0.9482 0.5099 0.4448 0.059 Uiso calc R 1 . .
C C4 0.7804(4) 0.6680(2) 0.5283(2) 0.0461(6) Uani d . 1 . .
H H4 0.7092 0.6269 0.6028 0.055 Uiso calc R 1 . .
C C5 0.6428(3) 0.7725(3) 0.45841(19) 0.0454(6) Uani d . 1 . .
H H5A 0.4968 0.7493 0.4670 0.054 Uiso calc R 1 . .
H H5B 0.6654 0.8638 0.4924 0.054 Uiso calc R 1 . .
C C6 1.1031(4) 0.6610(3) 0.6413(2) 0.0632(8) Uani d . 1 . .
H H6A 1.0289 0.6135 0.7084 0.095 Uiso calc R 1 . .
H H6B 1.2057 0.7197 0.6801 0.095 Uiso calc R 1 . .
H H6C 1.1706 0.5960 0.5856 0.095 Uiso calc R 1 . .
C C7 0.6240(3) 0.8376(2) 0.2284(2) 0.0381(5) Uani d . 1 . .
C C8 0.6706(4) 0.8926(2) -0.0042(2) 0.0463(6) Uani d . 1 . .
C C9 0.7760(5) 1.0273(3) 0.0251(3) 0.0712(9) Uani d . 1 . .
H H9A 0.7098 1.0697 0.0983 0.107 Uiso calc R 1 . .
H H9B 0.7650 1.0863 -0.0493 0.107 Uiso calc R 1 . .
H H9C 0.9200 1.0115 0.0447 0.107 Uiso calc R 1 . .
C C10 0.7858(5) 0.8146(4) -0.1077(2) 0.0734(9) Uani d . 1 . .
H H10A 0.9256 0.7975 -0.0791 0.110 Uiso calc R 1 . .
H H10B 0.7884 0.8672 -0.1865 0.110 Uiso calc R 1 . .
H H10C 0.7167 0.7291 -0.1235 0.110 Uiso calc R 1 . .
C C11 0.4450(5) 0.9100(4) -0.0410(3) 0.0750(9) Uani d . 1 . .
H H11A 0.3765 0.8229 -0.0382 0.113 Uiso calc R 1 . .
H H11B 0.4356 0.9469 -0.1274 0.113 Uiso calc R 1 . .
H H11C 0.3794 0.9714 0.0191 0.113 Uiso calc R 1 . .

loop_
_atom_site_aniso_label
_atom_site_aniso_U_11
_atom_site_aniso_U_22
_atom_site_aniso_U_33
_atom_site_aniso_U_12
_atom_site_aniso_U_13
_atom_site_aniso_U_23
O1 0.0579(10) 0.0464(10) 0.0402(8) -0.0032(8) -0.0090(7) 0.0051(7)
O2 0.0423(9) 0.0491(10) 0.0735(11) 0.0155(9) -0.0065(7) -0.0084(8)
O3 0.0326(9) 0.0405(10) 0.0783(12) 0.0026(8) 0.0053(7) 0.0105(9)
O4 0.0349(9) 0.0452(10) 0.0614(10) 0.0048(8) 0.0058(7) 0.0067(7)
O5 0.0514(9) 0.0497(10) 0.0374(9) 0.0110(8) -0.0016(6) 0.0051(7)
N1 0.0300(9) 0.0469(11) 0.0393(10) 0.0032(9) 0.0017(7) 0.0045(8)
C1 0.0368(13) 0.0415(13) 0.0364(11) 0.0045(10) -0.0013(9) -0.0039(9)
C2 0.0378(11) 0.0365(12) 0.0384(11) -0.0004(10) -0.0062(8) -0.0033(9)
C3 0.0561(16) 0.0360(13) 0.0548(14) -0.0073(11) -0.0064(11) 0.0074(10)
C4 0.0509(14) 0.0451(15) 0.0424(12) -0.0089(11) 0.0027(10) 0.0084(10)
C5 0.0411(12) 0.0557(15) 0.0393(12) -0.0021(12) 0.0076(9) 0.0029(11)
C6 0.0698(17) 0.073(2) 0.0469(15) 0.0031(16) -0.0158(12) 0.0085(13)
C7 0.0270(10) 0.0422(13) 0.0451(12) -0.0051(10) 0.0012(9) 0.0042(10)
C8 0.0563(15) 0.0457(14) 0.0367(12) -0.0018(11) -0.0070(10) 0.0064(9)
C9 0.100(2) 0.0617(19) 0.0519(16) -0.0284(18) 0.0041(15) 0.0033(13)
C10 0.103(2) 0.076(2) 0.0412(14) 0.0196(19) 0.0010(14) 0.0007(14)
C11 0.072(2) 0.076(2) 0.078(2) 0.0082(17) -0.0301(15) 0.0039(16)

loop_
_atom_type_symbol
_atom_type_description
_atom_type_scat_dispersion_real
_atom_type_scat_dispersion_imag
_atom_type_scat_source
C C 0.0033 0.0000 'International Tables Vol C Tables 4.2.6.8 and 6.1.1.4'
H H 0.0000 0.0000 'International Tables Vol C Tables 4.2.6.8 and 6.1.1.4'
N N 0.0061 0.0000 'International Tables Vol C Tables 4.2.6.8 and 6.1.1.4'
O O 0.0106 0.0000 'International Tables Vol C Tables 4.2.6.8 and 6.1.1.4'

loop_
_geom_angle_atom_site_label_1
_geom_angle_atom_site_label_2
_geom_angle_atom_site_label_3
_geom_angle_site_symmetry_1
_geom_angle_site_symmetry_3
_geom_angle
_geom_angle_publ_flag
C6 O1 C4 . . 113.5(2) ?
C1 O3 H3 . . 108(2) ?
C7 O5 C8 . . 121.67(18) ?
C7 N1 C2 . . 125.79(17) ?
C7 N1 C5 . . 121.89(19) ?
C2 N1 C5 . . 112.03(17) ?
O2 C1 O3 . . 123.9(2) ?
O2 C1 C2 . . 122.1(2) ?
O3 C1 C2 . . 113.93(19) ?
N1 C2 C1 . . 113.13(18) ?
N1 C2 C3 . . 101.81(17) ?
C1 C2 C3 . . 112.11(17) ?
N1 C2 H2 . . 109.8 ?
C1 C2 H2 . . 109.8 ?
C3 C2 H2 . . 109.8 ?
C4 C3 C2 . . 102.49(18) ?
C4 C3 H3A . . 111.3 ?
C2 C3 H3A . . 111.3 ?
C4 C3 H3B . . 111.3 ?
C2 C3 H3B . . 111.3 ?
H3A C3 H3B . . 109.2 ?
O1 C4 C3 . . 112.24(19) ?
O1 C4 C5 . . 105.62(19) ?
C3 C4 C5 . . 103.28(17) ?
O1 C4 H4 . . 111.7 ?
C3 C4 H4 . . 111.7 ?
C5 C4 H4 . . 111.7 ?
N1 C5 C4 . . 103.27(19) ?
N1 C5 H5A . . 111.1 ?
C4 C5 H5A . . 111.1 ?
N1 C5 H5B . . 111.1 ?
C4 C5 H5B . . 111.1 ?
H5A C5 H5B . . 109.1 ?
O1 C6 H6A . . 109.5 ?
O1 C6 H6B . . 109.5 ?
H6A C6 H6B . . 109.5 ?
O1 C6 H6C . . 109.5 ?
H6A C6 H6C . . 109.5 ?
H6B C6 H6C . . 109.5 ?
O4 C7 N1 . . 123.01(19) ?
O4 C7 O5 . . 125.3(2) ?
N1 C7 O5 . . 111.70(19) ?
O5 C8 C10 . . 101.8(2) ?
O5 C8 C11 . . 111.5(2) ?
C10 C8 C11 . . 110.7(2) ?
O5 C8 C9 . . 108.62(19) ?
C10 C8 C9 . . 111.2(2) ?
C11 C8 C9 . . 112.5(2) ?
C8 C9 H9A . . 109.5 ?
C8 C9 H9B . . 109.5 ?
H9A C9 H9B . . 109.5 ?
C8 C9 H9C . . 109.5 ?
H9A C9 H9C . . 109.5 ?
H9B C9 H9C . . 109.5 ?
C8 C10 H10A . . 109.5 ?
C8 C10 H10B . . 109.5 ?
H10A C10 H10B . . 109.5 ?
C8 C10 H10C . . 109.5 ?
H10A C10 H10C . . 109.5 ?
H10B C10 H10C . . 109.5 ?
C8 C11 H11A . . 109.5 ?
C8 C11 H11B . . 109.5 ?
H11A C11 H11B . . 109.5 ?
C8 C11 H11C . . 109.5 ?
H11A C11 H11C . . 109.5 ?
H11B C11 H11C . . 109.5 ?

loop_
_geom_bond_atom_site_label_1
_geom_bond_atom_site_label_2
_geom_bond_site_symmetry_2
_geom_bond_distance
_geom_bond_publ_flag
O1 C6 . 1.421(3) ?
O1 C4 . 1.422(3) ?
O2 C1 . 1.206(3) ?
O3 C1 . 1.320(3) ?
O3 H3 . 1.00(3) ?
O4 C7 . 1.231(3) ?
O5 C7 . 1.347(3) ?
O5 C8 . 1.480(3) ?
N1 C7 . 1.335(3) ?
N1 C2 . 1.464(3) ?
N1 C5 . 1.469(3) ?
C1 C2 . 1.530(3) ?
C2 C3 . 1.533(3) ?
C2 H2 . 0.9800 ?
C3 C4 . 1.513(3) ?
C3 H3A . 0.9700 ?
C3 H3B . 0.9700 ?
C4 C5 . 1.530(3) ?
C4 H4 . 0.9800 ?
C5 H5A . 0.9700 ?
C5 H5B . 0.9700 ?
C6 H6A . 0.9600 ?
C6 H6B . 0.9600 ?
C6 H6C . 0.9600 ?
C8 C10 . 1.506(3) ?
C8 C11 . 1.508(4) ?
C8 C9 . 1.512(4) ?
C9 H9A . 0.9600 ?
C9 H9B . 0.9600 ?
C9 H9C . 0.9600 ?
C10 H10A . 0.9600 ?
C10 H10B . 0.9600 ?
C10 H10C . 0.9600 ?
C11 H11A . 0.9600 ?
C11 H11B . 0.9600 ?
C11 H11C . 0.9600 ?

loop_
_geom_hbond_atom_site_label_D
_geom_hbond_atom_site_label_H
_geom_hbond_atom_site_label_A
_geom_hbond_site_symmetry_A
_geom_hbond_distance_DH
_geom_hbond_distance_HA
_geom_hbond_distance_DA
_geom_hbond_angle_DHA
O3 H3 O4 1_655 1.00(3) 1.68(4) 2.672(2) 169(4)

loop_
_geom_torsion_atom_site_label_1
_geom_torsion_atom_site_label_2
_geom_torsion_atom_site_label_3
_geom_torsion_atom_site_label_4
_geom_torsion_site_symmetry_1
_geom_torsion_site_symmetry_2
_geom_torsion_site_symmetry_3
_geom_torsion_site_symmetry_4
_geom_torsion
_geom_torsion_publ_flag
C7 N1 C2 C1 . . . . 85.8(2) ?
C5 N1 C2 C1 . . . . -100.3(2) ?
C7 N1 C2 C3 . . . . -153.7(2) ?
C5 N1 C2 C3 . . . . 20.2(2) ?
O2 C1 C2 N1 . . . . 166.64(19) ?
O3 C1 C2 N1 . . . . -16.0(2) ?
O2 C1 C2 C3 . . . . 52.2(3) ?
O3 C1 C2 C3 . . . . -130.4(2) ?
N1 C2 C3 C4 . . . . -37.2(2) ?
C1 C2 C3 C4 . . . . 84.0(2) ?
C6 O1 C4 C3 . . . . -71.9(2) ?
C6 O1 C4 C5 . . . . 176.29(19) ?
C2 C3 C4 O1 . . . . -72.3(2) ?
C2 C3 C4 C5 . . . . 40.9(2) ?
C7 N1 C5 C4 . . . . 179.02(19) ?
C2 N1 C5 C4 . . . . 4.8(2) ?
O1 C4 C5 N1 . . . . 89.6(2) ?
C3 C4 C5 N1 . . . . -28.4(2) ?
C2 N1 C7 O4 . . . . 178.7(2) ?
C5 N1 C7 O4 . . . . 5.3(3) ?
C2 N1 C7 O5 . . . . -0.3(3) ?
C5 N1 C7 O5 . . . . -173.6(2) ?
C8 O5 C7 O4 . . . . 18.7(3) ?
C8 O5 C7 N1 . . . . -162.41(18) ?
C7 O5 C8 C10 . . . . 175.9(2) ?
C7 O5 C8 C11 . . . . -65.9(3) ?
C7 O5 C8 C9 . . . . 58.5(3) ?

loop_
_cod_related_entry_id
_cod_related_entry_database
_cod_related_entry_code
1 ChemSpider 9634063
